data_1520301
loop_
_publ_author_name
'Meehan, Eileen'
'Li, Ruoshi'
'Zeller, Matthias'
'Br\"uckner, Christian'

_publ_section_title
;
 Octaethyl-1,3-oxazinochlorin: A \b-Octaethylchlorin Analogue Made by
 Pyrrole Expansion.
;
_journal_issue 9
_journal_name_full 'Organic letters'
_journal_page_first 2210
_journal_page_last 2213
_journal_paper_doi 10.1021/acs.orglett.5b00800
_journal_volume 17
_journal_year 2015
_chemical_formula_moiety 'C37 H49 N5 O, 0.666(C6 H14)'
_chemical_formula_sum 'C41 H58.333 N5 O'
_chemical_formula_weight 637.25
_space_group_crystal_system monoclinic
_space_group_IT_number 14
_space_group_name_Hall '-P 2ybc'
_space_group_name_H-M_alt 'P 1 21/c 1'
_symmetry_space_group_name_Hall '-P 2ybc'
_symmetry_space_group_name_H-M 'P 1 21/c 1'
_atom_sites_solution_hydrogens geom
_atom_sites_solution_primary direct
_atom_sites_solution_secondary difmap
_audit_creation_method SHELXL-2014/7
_cell_angle_alpha 90
_cell_angle_beta 96.584(2)
_cell_angle_gamma 90
_cell_formula_units_Z 4
_cell_length_a 26.0651(12)
_cell_length_b 15.2582(7)
_cell_length_c 9.5468(5)
_cell_measurement_reflns_used 9647
_cell_measurement_temperature 200(2)
_cell_measurement_theta_max 66.6241
_cell_measurement_theta_min 3.3620
_cell_volume 3771.8(3)
_computing_cell_refinement 'SAINT V8.34A (Bruker, 2014)'
_computing_data_collection 'Apex2 v2014.1-0 (Bruker, 2014)'
_computing_data_reduction 'SAINT V8.34A (Bruker, 2014)'
_computing_structure_refinement
;  
SHELXL-2014/7 (Sheldrick, 2014), 
SHELXLE Rev656 (H\"ubschle et al., 2011)
;
_computing_structure_solution 'SHELXS-97 (Sheldrick, 2008)'
_diffrn_ambient_temperature 200(2)
_diffrn_measured_fraction_theta_full 0.987
_diffrn_measured_fraction_theta_max 0.987
_diffrn_measurement_device_type 'Bruker AXS X8 Prospector CCD diffractometer'
_diffrn_measurement_method 'omega and phi scans'
_diffrn_radiation_monochromator 'laterally graded multilayer (Goebel) mirror'
_diffrn_radiation_type CuK\a
_diffrn_radiation_wavelength 1.54178
_diffrn_reflns_av_R_equivalents 0.0371
_diffrn_reflns_av_unetI/netI 0.0200
_diffrn_reflns_laue_measured_fraction_full 0.987
_diffrn_reflns_laue_measured_fraction_max 0.987
_diffrn_reflns_limit_h_max 30
_diffrn_reflns_limit_h_min -30
_diffrn_reflns_limit_k_max 18
_diffrn_reflns_limit_k_min -18
_diffrn_reflns_limit_l_max 9
_diffrn_reflns_limit_l_min -11
_diffrn_reflns_number 49915
_diffrn_reflns_point_group_measured_fraction_full 0.987
_diffrn_reflns_point_group_measured_fraction_max 0.987
_diffrn_reflns_theta_full 67.061
_diffrn_reflns_theta_max 67.061
_diffrn_reflns_theta_min 1.706
_diffrn_source 'I-mu-S microsource X-ray tube'
_exptl_absorpt_coefficient_mu 0.519
_exptl_absorpt_correction_T_max 0.7529
_exptl_absorpt_correction_T_min 0.6619
_exptl_absorpt_correction_type multi-scan
_exptl_absorpt_process_details 'Apex2 v2014.1-0 (Bruker, 2014)'
_exptl_crystal_colour brown
_exptl_crystal_density_diffrn 1.122
_exptl_crystal_description plate
_exptl_crystal_F_000 1389
_exptl_crystal_size_max 0.550
_exptl_crystal_size_mid 0.100
_exptl_crystal_size_min 0.010
_refine_diff_density_max 0.260
_refine_diff_density_min -0.232
_refine_diff_density_rms 0.035
_refine_ls_extinction_method none
_refine_ls_goodness_of_fit_ref 1.035
_refine_ls_hydrogen_treatment constr
_refine_ls_matrix_type full
_refine_ls_number_parameters 796
_refine_ls_number_reflns 6650
_refine_ls_number_restraints 1274
_refine_ls_restrained_S_all 1.010
_refine_ls_R_factor_all 0.0578
_refine_ls_R_factor_gt 0.0465
_refine_ls_shift/su_max 0.001
_refine_ls_shift/su_mean 0.000
_refine_ls_structure_factor_coef Fsqd
_refine_ls_weighting_details 'w=1/[\s^2^(Fo^2^)+(0.0820P)^2^+0.7651P] where P=(Fo^2^+2Fc^2^)/3'
_refine_ls_weighting_scheme calc
_refine_ls_wR_factor_gt 0.1324
_refine_ls_wR_factor_ref 0.1438
_reflns_Friedel_coverage 0.000
_reflns_number_gt 5350
_reflns_number_total 6650
_reflns_threshold_expression 'I > 2\s(I)'
_cod_data_source_file ol5b00800_si_003.cif
_cod_data_source_block Prosp15mz035_0m
_cod_database_code 1520301
_shelx_shelxl_version_number 2014/7
_shelx_space_group_comment
;
The symmetry employed for this shelxl refinement is uniquely defined
by the following loop, which should always be used as a source of
symmetry information in preference to the above space-group names.
They are only intended as comments.
;
_shelx_estimated_absorpt_t_min 0.763
_shelx_estimated_absorpt_t_max 0.995

loop_
_space_group_symop_operation_xyz
'x, y, z'
'-x, y+1/2, -z+1/2'
'-x, -y, -z'
'x, -y-1/2, z-1/2'

loop_
_atom_site_label
_atom_site_type_symbol
_atom_site_fract_x
_atom_site_fract_y
_atom_site_fract_z
_atom_site_U_iso_or_equiv
_atom_site_adp_type
_atom_site_occupancy
_atom_site_site_symmetry_order
_atom_site_calc_flag
_atom_site_refinement_flags_posn
_atom_site_refinement_flags_adp
_atom_site_refinement_flags_occupancy
_atom_site_disorder_assembly
_atom_site_disorder_group
C1 C 0.28264(6) 0.64717(10) -0.11663(17) 0.0484(4) Uani 1 1 d . . . . .
N5 N 0.3985(12) 0.6927(14) 0.023(4) 0.065(3) Uani 0.41712(271) 1 d D U P A 1
C2 C 0.3836(11) 0.6233(12) 0.001(5) 0.0575(12) Uani 0.41712(271) 1 d D U P A 1
C3 C 0.3713(5) 0.5283(10) 0.0062(13) 0.0573(19) Uani 0.41712(271) 1 d D U P A 1
C4 C 0.3118(5) 0.5147(8) 0.0008(12) 0.0533(19) Uani 0.41712(271) 1 d D U P A 1
C5 C 0.2975(3) 0.4321(5) 0.0348(7) 0.0525(14) Uani 0.41712(271) 1 d D U P A 1
H5 H 0.3254 0.3919 0.0472 0.063 Uiso 0.41712(271) 1 calc R U P A 1
C6 C 0.2496(2) 0.3945(4) 0.0553(7) 0.0479(12) Uani 0.41712(271) 1 d D U P A 1
C7 C 0.2401(2) 0.3041(3) 0.0806(6) 0.0502(11) Uani 0.41712(271) 1 d D U P A 1
C8 C 0.1900(3) 0.2945(5) 0.1100(9) 0.0448(14) Uani 0.41712(271) 1 d D U P A 1
C9 C 0.16776(12) 0.3795(2) 0.1023(3) 0.0424(6) Uani 0.41712(271) 1 d D U P A 1
N2 N 0.2026(4) 0.4369(7) 0.0545(19) 0.0430(18) Uani 0.41712(271) 1 d D U P A 1
H2 H 0.1961 0.4914 0.0279 0.052 Uiso 0.41712(271) 1 calc R U P A 1
C10 C 0.12174(15) 0.4048(3) 0.1503(3) 0.0416(8) Uani 0.41712(271) 1 d D U P A 1
H10 H 0.0994 0.3590 0.1729 0.050 Uiso 0.41712(271) 1 calc R U P A 1
C11 C 0.1048(3) 0.4896(3) 0.1688(10) 0.0418(12) Uani 0.41712(271) 1 d D U P A 1
C21 C 0.3925(8) 0.4856(13) -0.1243(16) 0.071(3) Uani 0.41712(271) 1 d . U P A 1
H21A H 0.3982 0.4227 -0.1020 0.086 Uiso 0.41712(271) 1 calc R U P A 1
H21B H 0.3644 0.4885 -0.2033 0.086 Uiso 0.41712(271) 1 calc R U P A 1
C22 C 0.4392(8) 0.5174(14) -0.178(2) 0.116(5) Uani 0.41712(271) 1 d . U P A 1
H22A H 0.4449 0.4844 -0.2632 0.174 Uiso 0.41712(271) 1 calc R U P A 1
H22B H 0.4688 0.5096 -0.1064 0.174 Uiso 0.41712(271) 1 calc R U P A 1
H22C H 0.4352 0.5798 -0.2018 0.174 Uiso 0.41712(271) 1 calc R U P A 1
C23 C 0.3980(6) 0.4919(8) 0.1503(12) 0.074(2) Uani 0.41712(271) 1 d . U P A 1
H23A H 0.3912 0.4281 0.1524 0.088 Uiso 0.41712(271) 1 calc R U P A 1
H23B H 0.4357 0.4995 0.1511 0.088 Uiso 0.41712(271) 1 calc R U P A 1
C24 C 0.3841(7) 0.5275(14) 0.275(2) 0.104(4) Uani 0.41712(271) 1 d . U P A 1
H24A H 0.3951 0.5889 0.2819 0.156 Uiso 0.41712(271) 1 calc R U P A 1
H24B H 0.4009 0.4946 0.3552 0.156 Uiso 0.41712(271) 1 calc R U P A 1
H24C H 0.3465 0.5242 0.2741 0.156 Uiso 0.41712(271) 1 calc R U P A 1
C25 C 0.2798(2) 0.2328(3) 0.0740(7) 0.0615(12) Uani 0.41712(271) 1 d D U P A 1
H25A H 0.2682 0.1795 0.1203 0.074 Uiso 0.41712(271) 1 calc R U P A 1
H25B H 0.3128 0.2519 0.1269 0.074 Uiso 0.41712(271) 1 calc R U P A 1
C26 C 0.2890(3) 0.2105(4) -0.0765(7) 0.096(2) Uani 0.41712(271) 1 d D U P A 1
H26A H 0.2571 0.1872 -0.1273 0.144 Uiso 0.41712(271) 1 calc R U P A 1
H26B H 0.3164 0.1664 -0.0750 0.144 Uiso 0.41712(271) 1 calc R U P A 1
H26C H 0.2993 0.2634 -0.1240 0.144 Uiso 0.41712(271) 1 calc R U P A 1
C27 C 0.1621(7) 0.2121(9) 0.1451(14) 0.0506(17) Uani 0.41712(271) 1 d D U P A 1
H27A H 0.1385 0.2258 0.2162 0.061 Uiso 0.41712(271) 1 calc R U P A 1
H27B H 0.1877 0.1687 0.1869 0.061 Uiso 0.41712(271) 1 calc R U P A 1
C28 C 0.1312(5) 0.1721(10) 0.0156(17) 0.069(3) Uani 0.41712(271) 1 d D U P A 1
H28A H 0.1078 0.2164 -0.0307 0.104 Uiso 0.41712(271) 1 calc R U P A 1
H28B H 0.1110 0.1224 0.0443 0.104 Uiso 0.41712(271) 1 calc R U P A 1
H28C H 0.1549 0.1519 -0.0503 0.104 Uiso 0.41712(271) 1 calc R U P A 1
N5B N 0.4023(9) 0.6785(10) 0.023(3) 0.076(3) Uani 0.27076(271) 1 d D U P A 2
C2B C 0.3849(8) 0.6106(8) 0.002(4) 0.0575(12) Uani 0.27076(271) 1 d D U P A 2
C3B C 0.3668(4) 0.5201(7) -0.0282(8) 0.0566(15) Uani 0.27076(271) 1 d D U P A 2
C4B C 0.3070(3) 0.5107(6) -0.0357(7) 0.0492(14) Uani 0.27076(271) 1 d D U P A 2
C5B C 0.29111(18) 0.4252(3) -0.0244(5) 0.0499(9) Uani 0.27076(271) 1 d D U P A 2
H5B H 0.3174 0.3831 -0.0333 0.060 Uiso 0.27076(271) 1 calc R U P A 2
C6B C 0.2437(7) 0.3891(9) -0.002(4) 0.0481(16) Uani 0.27076(271) 1 d D U P A 2
C7B C 0.2298(4) 0.2993(7) -0.0066(13) 0.0516(16) Uani 0.27076(271) 1 d D U P A 2
C8B C 0.1797(3) 0.2939(5) 0.0260(9) 0.0482(14) Uani 0.27076(271) 1 d D U P A 2
C9B C 0.1620(4) 0.3804(6) 0.0566(10) 0.0424(6) Uani 0.27076(271) 1 d D . P A 2
N2B N 0.2015(5) 0.4357(9) 0.0293(19) 0.044(2) Uani 0.27076(271) 1 d D U P A 2
H2B H 0.1999 0.4933 0.0319 0.052 Uiso 0.27076(271) 1 calc R U P A 2
C10B C 0.1177(5) 0.4059(9) 0.1113(12) 0.0416(8) Uani 0.27076(271) 1 d D . P A 2
H10B H 0.0946 0.3594 0.1256 0.050 Uiso 0.27076(271) 1 calc R U P A 2
C11B C 0.1010(8) 0.4887(9) 0.149(3) 0.0418(12) Uani 0.27076(271) 1 d D . P A 2
C25B C 0.2676(6) 0.2231(9) -0.0087(15) 0.057(2) Uani 0.27076(271) 1 d D U P A 2
H25C H 0.2466 0.1703 -0.0347 0.069 Uiso 0.27076(271) 1 calc R U P A 2
H25D H 0.2882 0.2344 -0.0877 0.069 Uiso 0.27076(271) 1 calc R U P A 2
C26B C 0.3048(8) 0.1982(15) 0.1136(15) 0.078(4) Uani 0.27076(271) 1 d D U P A 2
H26D H 0.3256 0.1484 0.0880 0.117 Uiso 0.27076(271) 1 calc R U P A 2
H26E H 0.2859 0.1817 0.1927 0.117 Uiso 0.27076(271) 1 calc R U P A 2
H26F H 0.3275 0.2480 0.1411 0.117 Uiso 0.27076(271) 1 calc R U P A 2
C27B C 0.1483(3) 0.2119(5) 0.0382(9) 0.0540(15) Uani 0.27076(271) 1 d D U P A 2
H27C H 0.1557 0.1701 -0.0361 0.065 Uiso 0.27076(271) 1 calc R U P A 2
H27D H 0.1112 0.2268 0.0225 0.065 Uiso 0.27076(271) 1 calc R U P A 2
C28B C 0.1601(4) 0.1678(6) 0.1833(10) 0.078(2) Uani 0.27076(271) 1 d D U P A 2
H28D H 0.1386 0.1154 0.1871 0.118 Uiso 0.27076(271) 1 calc R U P A 2
H28E H 0.1527 0.2089 0.2573 0.118 Uiso 0.27076(271) 1 calc R U P A 2
H28F H 0.1967 0.1510 0.1980 0.118 Uiso 0.27076(271) 1 calc R U P A 2
C21B C 0.3864(6) 0.4831(11) -0.1662(11) 0.077(2) Uani 0.27076(271) 1 d . . P A 2
H21C H 0.3692 0.5144 -0.2494 0.093 Uiso 0.27076(271) 1 calc R U P A 2
H21D H 0.3777 0.4201 -0.1763 0.093 Uiso 0.27076(271) 1 calc R U P A 2
C22B C 0.4482(5) 0.4959(10) -0.158(2) 0.131(5) Uani 0.27076(271) 1 d . . P A 2
H22D H 0.4597 0.4792 -0.2490 0.196 Uiso 0.27076(271) 1 calc R U P A 2
H22E H 0.4654 0.4587 -0.0835 0.196 Uiso 0.27076(271) 1 calc R U P A 2
H22F H 0.4570 0.5574 -0.1383 0.196 Uiso 0.27076(271) 1 calc R U P A 2
C23B C 0.3940(4) 0.4723(6) 0.1029(8) 0.0742(19) Uani 0.27076(271) 1 d . . P A 2
H23C H 0.4316 0.4845 0.1105 0.089 Uiso 0.27076(271) 1 calc R U P A 2
H23D H 0.3892 0.4083 0.0906 0.089 Uiso 0.27076(271) 1 calc R U P A 2
C24B C 0.3725(5) 0.5018(10) 0.2444(15) 0.112(4) Uani 0.27076(271) 1 d . . P A 2
H24D H 0.3758 0.5655 0.2549 0.168 Uiso 0.27076(271) 1 calc R U P A 2
H24E H 0.3923 0.4729 0.3249 0.168 Uiso 0.27076(271) 1 calc R U P A 2
H24F H 0.3360 0.4852 0.2408 0.168 Uiso 0.27076(271) 1 calc R U P A 2
C5C C 0.29111(18) 0.4252(3) -0.0244(5) 0.0499(9) Uani 0.31211(298) 1 d D U P A 3
H5C H 0.3166 0.3824 -0.0376 0.060 Uiso 0.31211(298) 1 calc R U P A 3
C6C C 0.2427(6) 0.3906(8) 0.004(4) 0.0480(16) Uani 0.31211(298) 1 d D U P A 3
C7C C 0.2327(4) 0.2992(7) 0.0229(13) 0.0531(17) Uani 0.31211(298) 1 d D U P A 3
C8C C 0.1876(5) 0.2925(6) 0.0828(15) 0.0499(18) Uani 0.31211(298) 1 d D U P A 3
C9C C 0.16776(12) 0.3795(2) 0.1023(3) 0.0424(6) Uani 0.31211(298) 1 d D U P A 3
N2C N 0.2061(5) 0.4358(9) 0.070(2) 0.046(2) Uani 0.31211(298) 1 d D U P A 3
H2C H 0.2072 0.4922 0.0887 0.055 Uiso 0.31211(298) 1 calc R U P A 3
C10C C 0.12174(15) 0.4048(3) 0.1503(3) 0.0416(8) Uani 0.31211(298) 1 d D U P A 3
H10C H 0.0994 0.3590 0.1729 0.050 Uiso 0.31211(298) 1 calc R U P A 3
C11C C 0.1048(3) 0.4896(3) 0.1688(10) 0.0418(12) Uani 0.31211(298) 1 d D U P A 3
C25C C 0.2640(5) 0.2277(8) -0.0452(11) 0.061(2) Uani 0.31211(298) 1 d D U P A 3
H25E H 0.2409 0.1789 -0.0802 0.074 Uiso 0.31211(298) 1 calc R U P A 3
H25F H 0.2798 0.2524 -0.1258 0.074 Uiso 0.31211(298) 1 calc R U P A 3
C26C C 0.3059(6) 0.1944(11) 0.0673(13) 0.072(3) Uani 0.31211(298) 1 d D U P A 3
H26G H 0.3279 0.1523 0.0249 0.107 Uiso 0.31211(298) 1 calc R U P A 3
H26H H 0.2897 0.1656 0.1429 0.107 Uiso 0.31211(298) 1 calc R U P A 3
H26I H 0.3268 0.2439 0.1063 0.107 Uiso 0.31211(298) 1 calc R U P A 3
C27C C 0.1620(9) 0.2100(12) 0.128(2) 0.051(2) Uani 0.31211(298) 1 d D U P A 3
H27E H 0.1481 0.2212 0.2184 0.062 Uiso 0.31211(298) 1 calc R U P A 3
H27F H 0.1883 0.1633 0.1440 0.062 Uiso 0.31211(298) 1 calc R U P A 3
C28C C 0.1185(6) 0.1778(14) 0.021(2) 0.061(3) Uani 0.31211(298) 1 d D U P A 3
H28G H 0.1041 0.1236 0.0550 0.091 Uiso 0.31211(298) 1 calc R U P A 3
H28H H 0.1319 0.1665 -0.0694 0.091 Uiso 0.31211(298) 1 calc R U P A 3
H28I H 0.0913 0.2225 0.0074 0.091 Uiso 0.31211(298) 1 calc R U P A 3
N5C N 0.4023(9) 0.6785(10) 0.023(3) 0.076(3) Uani 0.31211(298) 1 d . . P A 3
C2C C 0.3849(8) 0.6106(8) 0.002(4) 0.0575(12) Uani 0.31211(298) 1 d . . P A 3
C3C C 0.3668(4) 0.5201(7) -0.0282(8) 0.0566(15) Uani 0.31211(298) 1 d . . P A 3
C4C C 0.3070(3) 0.5107(6) -0.0357(7) 0.0492(14) Uani 0.31211(298) 1 d . . P A 3
C21C C 0.3864(6) 0.4831(11) -0.1662(11) 0.077(2) Uani 0.31211(298) 1 d . . P A 3
H21E H 0.3692 0.5144 -0.2494 0.093 Uiso 0.31211(298) 1 calc R U P A 3
H21F H 0.3777 0.4201 -0.1763 0.093 Uiso 0.31211(298) 1 calc R U P A 3
C22C C 0.4482(5) 0.4959(10) -0.158(2) 0.131(5) Uani 0.31211(298) 1 d . . P A 3
H22G H 0.4603 0.4727 -0.2447 0.196 Uiso 0.31211(298) 1 calc R U P A 3
H22H H 0.4566 0.5583 -0.1495 0.196 Uiso 0.31211(298) 1 calc R U P A 3
H22I H 0.4652 0.4642 -0.0766 0.196 Uiso 0.31211(298) 1 calc R U P A 3
C23C C 0.3940(4) 0.4723(6) 0.1029(8) 0.0742(19) Uani 0.31211(298) 1 d . . P A 3
H23E H 0.4316 0.4845 0.1105 0.089 Uiso 0.31211(298) 1 calc R U P A 3
H23F H 0.3892 0.4083 0.0906 0.089 Uiso 0.31211(298) 1 calc R U P A 3
C24C C 0.3725(5) 0.5018(10) 0.2444(15) 0.112(4) Uani 0.31211(298) 1 d . . P A 3
H24G H 0.3908 0.4700 0.3242 0.168 Uiso 0.31211(298) 1 calc R U P A 3
H24H H 0.3779 0.5649 0.2581 0.168 Uiso 0.31211(298) 1 calc R U P A 3
H24I H 0.3355 0.4887 0.2383 0.168 Uiso 0.31211(298) 1 calc R U P A 3
C12 C 0.05874(6) 0.51042(10) 0.23408(18) 0.0483(4) Uani 1 1 d D . . . .
C13 C 0.05851(6) 0.59928(10) 0.24654(18) 0.0494(4) Uani 1 1 d . . . . .
C14 C 0.10218(6) 0.63076(10) 0.17958(17) 0.0453(3) Uani 1 1 d . . . . .
C15 C 0.11364(6) 0.72025(10) 0.16068(18) 0.0485(4) Uani 1 1 d . . . . .
H15 H 0.0922 0.7615 0.2004 0.058 Uiso 1 1 calc R U . . .
C16 C 0.15228(6) 0.75367(9) 0.09130(17) 0.0453(4) Uani 1 1 d . . . . .
C17 C 0.16035(6) 0.84350(9) 0.05021(18) 0.0484(4) Uani 1 1 d . . . . .
C18 C 0.19972(6) 0.84461(9) -0.03157(17) 0.0496(4) Uani 1 1 d . . . . .
C19 C 0.21867(6) 0.75560(9) -0.04073(17) 0.0460(4) Uani 1 1 d . . . . .
C20 C 0.25785(6) 0.72902(10) -0.11639(18) 0.0504(4) Uani 1 1 d . . . . .
H20 H 0.2698 0.7720 -0.1769 0.060 Uiso 1 1 calc R U . . .
C29 C 0.02001(7) 0.44621(11) 0.2769(2) 0.0582(4) Uani 1 1 d . . . . .
H29A H 0.0004 0.4737 0.3482 0.070 Uiso 1 1 calc R U . . .
H29B H 0.0384 0.3947 0.3211 0.070 Uiso 1 1 calc R U . . .
C30 C -0.01761(8) 0.41578(13) 0.1529(2) 0.0714(5) Uani 1 1 d . . . . .
H30A H -0.0368 0.4663 0.1108 0.107 Uiso 1 1 calc R U . . .
H30B H -0.0418 0.3734 0.1859 0.107 Uiso 1 1 calc R U . . .
H30C H 0.0015 0.3881 0.0823 0.107 Uiso 1 1 calc R U . . .
C31 C 0.02088(7) 0.65549(12) 0.3144(2) 0.0609(5) Uani 1 1 d . . . . .
H31A H 0.0396 0.7057 0.3619 0.073 Uiso 1 1 calc R U . . .
H31B H 0.0059 0.6207 0.3873 0.073 Uiso 1 1 calc R U . . .
C32 C -0.02235(8) 0.68986(14) 0.2102(2) 0.0726(5) Uani 1 1 d . . . . .
H32A H -0.0079 0.7247 0.1380 0.109 Uiso 1 1 calc R U . . .
H32B H -0.0453 0.7266 0.2595 0.109 Uiso 1 1 calc R U . . .
H32C H -0.0419 0.6405 0.1653 0.109 Uiso 1 1 calc R U . . .
C33 C 0.12944(7) 0.91954(10) 0.0942(2) 0.0574(4) Uani 1 1 d . . . . .
H33A H 0.0928 0.9016 0.0916 0.069 Uiso 1 1 calc R U . . .
H33B H 0.1312 0.9679 0.0258 0.069 Uiso 1 1 calc R U . . .
C34 C 0.14843(9) 0.95255(14) 0.2409(2) 0.0746(6) Uani 1 1 d . . . . .
H34A H 0.1846 0.9705 0.2442 0.112 Uiso 1 1 calc R U . . .
H34B H 0.1455 0.9056 0.3096 0.112 Uiso 1 1 calc R U . . .
H34C H 0.1275 1.0028 0.2637 0.112 Uiso 1 1 calc R U . . .
C35 C 0.22162(8) 0.92253(10) -0.1004(2) 0.0600(5) Uani 1 1 d . . . . .
H35A H 0.1937 0.9660 -0.1237 0.072 Uiso 1 1 calc R U . . .
H35B H 0.2339 0.9035 -0.1899 0.072 Uiso 1 1 calc R U . . .
C36 C 0.26557(10) 0.96628(14) -0.0102(3) 0.0818(7) Uani 1 1 d . . . . .
H36A H 0.2762 1.0190 -0.0581 0.123 Uiso 1 1 calc R U . . .
H36B H 0.2948 0.9257 0.0053 0.123 Uiso 1 1 calc R U . . .
H36C H 0.2543 0.9826 0.0807 0.123 Uiso 1 1 calc R U . . .
C37 C 0.33698(9) 0.70445(15) -0.2868(2) 0.0741(6) Uani 1 1 d . . . . .
H37A H 0.3622 0.6822 -0.3465 0.111 Uiso 1 1 calc R U . . .
H37B H 0.3537 0.7470 -0.2195 0.111 Uiso 1 1 calc R U . . .
H37C H 0.3086 0.7330 -0.3459 0.111 Uiso 1 1 calc R U . . .
N1 N 0.27481(5) 0.58058(8) -0.03383(15) 0.0495(3) Uani 1 1 d . . . . .
N3 N 0.12950(5) 0.56401(7) 0.13103(14) 0.0434(3) Uani 1 1 d D . . . .
N4 N 0.18979(5) 0.70470(8) 0.03724(14) 0.0453(3) Uani 1 1 d . . . . .
H4 H 0.1945 0.6481 0.0512 0.054 Uiso 1 1 calc R U . . .
O1 O 0.31712(5) 0.63307(8) -0.21160(13) 0.0603(3) Uani 1 1 d . . . . .
C38 C 0.4401(10) 0.2171(16) -0.099(3) 0.193(6) Uani 0.2222 1 d D U P B -1
H38A H 0.4272 0.1660 -0.1543 0.289 Uiso 0.2222 1 calc R U P B -1
H38B H 0.4114 0.2569 -0.0873 0.289 Uiso 0.2222 1 calc R U P B -1
H38C H 0.4659 0.2477 -0.1477 0.289 Uiso 0.2222 1 calc R U P B -1
C39 C 0.4636(11) 0.1885(15) 0.039(2) 0.172(4) Uani 0.2222 1 d D U P B -1
H39A H 0.4370 0.1555 0.0836 0.206 Uiso 0.2222 1 calc R U P B -1
H39B H 0.4913 0.1463 0.0236 0.206 Uiso 0.2222 1 calc R U P B -1
C40 C 0.4855(14) 0.253(2) 0.140(2) 0.159(4) Uani 0.2222 1 d D U P B -1
H40A H 0.4719 0.3107 0.1069 0.191 Uiso 0.2222 1 calc R U P B -1
H40B H 0.5232 0.2539 0.1342 0.191 Uiso 0.2222 1 calc R U P B -1
C41 C 0.4783(9) 0.2458(14) 0.290(2) 0.152(4) Uani 0.2222 1 d D U P B -1
H41A H 0.4458 0.2130 0.2948 0.183 Uiso 0.2222 1 calc R U P B -1
H41B H 0.5066 0.2083 0.3344 0.183 Uiso 0.2222 1 calc R U P B -1
C42 C 0.4763(8) 0.3196(16) 0.376(2) 0.148(4) Uani 0.2222 1 d D U P B -1
H42A H 0.4670 0.3678 0.3086 0.178 Uiso 0.2222 1 calc R U P B -1
H42B H 0.4450 0.3096 0.4241 0.178 Uiso 0.2222 1 calc R U P B -1
C43 C 0.5103(8) 0.3582(14) 0.479(3) 0.187(6) Uani 0.2222 1 d D U P B -1
H43A H 0.4942 0.4101 0.5157 0.281 Uiso 0.2222 1 calc R U P B -1
H43B H 0.5193 0.3165 0.5558 0.281 Uiso 0.2222 1 calc R U P B -1
H43C H 0.5416 0.3757 0.4385 0.281 Uiso 0.2222 1 calc R U P B -1
C38B C 0.4460(11) 0.269(2) -0.435(2) 0.222(10) Uani 0.2222 1 d D U P C -2
H38D H 0.4188 0.3019 -0.4923 0.333 Uiso 0.2222 1 calc R U P C -2
H38E H 0.4787 0.3012 -0.4323 0.333 Uiso 0.2222 1 calc R U P C -2
H38F H 0.4497 0.2112 -0.4760 0.333 Uiso 0.2222 1 calc R U P C -2
C39B C 0.4321(8) 0.2600(18) -0.292(2) 0.213(6) Uani 0.2222 1 d D U P C -2
H39C H 0.4271 0.3197 -0.2555 0.255 Uiso 0.2222 1 calc R U P C -2
H39D H 0.3982 0.2302 -0.2990 0.255 Uiso 0.2222 1 calc R U P C -2
C40B C 0.4666(13) 0.2138(17) -0.187(2) 0.193(6) Uani 0.2222 1 d D U P C -2
H40C H 0.4556 0.1516 -0.1882 0.231 Uiso 0.2222 1 calc R U P C -2
H40D H 0.5016 0.2151 -0.2177 0.231 Uiso 0.2222 1 calc R U P C -2
C41B C 0.4712(8) 0.2427(12) -0.043(2) 0.172(4) Uani 0.2222 1 d D U P C -2
H41C H 0.4386 0.2731 -0.0295 0.207 Uiso 0.2222 1 calc R U P C -2
H41D H 0.4989 0.2874 -0.0323 0.207 Uiso 0.2222 1 calc R U P C -2
C42B C 0.4816(11) 0.1813(14) 0.071(2) 0.170(4) Uani 0.2222 1 d D U P C -2
H42C H 0.5190 0.1675 0.0813 0.205 Uiso 0.2222 1 calc R U P C -2
H42D H 0.4628 0.1263 0.0446 0.205 Uiso 0.2222 1 calc R U P C -2
C43B C 0.4677(12) 0.2100(15) 0.210(2) 0.178(5) Uani 0.2222 1 d D U P C -2
H43D H 0.4764 0.1637 0.2797 0.266 Uiso 0.2222 1 calc R U P C -2
H43E H 0.4869 0.2634 0.2395 0.266 Uiso 0.2222 1 calc R U P C -2
H43F H 0.4306 0.2221 0.2027 0.266 Uiso 0.2222 1 calc R U P C -2
C38C C 0.4776(15) 0.249(3) 0.139(3) 0.157(5) Uani 0.2222 1 d D U P D -3
H38G H 0.4568 0.2044 0.0846 0.235 Uiso 0.2222 1 calc R U P D -3
H38H H 0.4715 0.3063 0.0930 0.235 Uiso 0.2222 1 calc R U P D -3
H38I H 0.5143 0.2341 0.1426 0.235 Uiso 0.2222 1 calc R U P D -3
C39C C 0.4625(9) 0.2532(16) 0.285(2) 0.150(4) Uani 0.2222 1 d D U P D -3
H39E H 0.4252 0.2667 0.2796 0.180 Uiso 0.2222 1 calc R U P D -3
H39F H 0.4679 0.1946 0.3292 0.180 Uiso 0.2222 1 calc R U P D -3
C40C C 0.4906(6) 0.3175(15) 0.3771(19) 0.139(4) Uani 0.2222 1 d D U P D -3
H40E H 0.5266 0.2964 0.3970 0.167 Uiso 0.2222 1 calc R U P D -3
H40F H 0.4918 0.3724 0.3224 0.167 Uiso 0.2222 1 calc R U P D -3
C41C C 0.4733(7) 0.3397(15) 0.509(2) 0.168(5) Uani 0.2222 1 d D U P D -3
H41E H 0.4431 0.3022 0.5210 0.202 Uiso 0.2222 1 calc R U P D -3
H41F H 0.4608 0.4010 0.5022 0.202 Uiso 0.2222 1 calc R U P D -3
C42C C 0.5091(9) 0.3326(16) 0.637(2) 0.200(6) Uani 0.2222 1 d D U P D -3
H42E H 0.4986 0.3757 0.7060 0.241 Uiso 0.2222 1 calc R U P D -3
H42F H 0.5438 0.3499 0.6145 0.241 Uiso 0.2222 1 calc R U P D -3
C43C C 0.5135(13) 0.247(2) 0.706(4) 0.268(11) Uani 0.2222 1 d D U P D -3
H43G H 0.5386 0.2501 0.7906 0.402 Uiso 0.2222 1 calc R U P D -3
H43H H 0.4798 0.2293 0.7327 0.402 Uiso 0.2222 1 calc R U P D -3
H43I H 0.5251 0.2034 0.6408 0.402 Uiso 0.2222 1 calc R U P D -3

loop_
_atom_site_aniso_label
_atom_site_aniso_U_11
_atom_site_aniso_U_22
_atom_site_aniso_U_33
_atom_site_aniso_U_23
_atom_site_aniso_U_13
_atom_site_aniso_U_12
C1 0.0401(8) 0.0422(8) 0.0621(10) -0.0031(7) 0.0029(7) -0.0085(6)
N5 0.047(4) 0.061(5) 0.087(5) -0.012(5) 0.016(4) -0.008(5)
C2 0.0390(12) 0.058(3) 0.0763(12) 0.000(4) 0.0105(11) -0.001(3)
C3 0.033(3) 0.054(3) 0.087(4) -0.001(3) 0.013(3) 0.003(2)
C4 0.040(3) 0.040(3) 0.079(4) 0.002(3) 0.006(3) 0.004(2)
C5 0.041(2) 0.041(2) 0.076(3) 0.002(3) 0.010(3) 0.0052(17)
C6 0.042(2) 0.0335(18) 0.068(3) 0.002(2) 0.009(2) 0.0053(16)
C7 0.050(2) 0.0334(18) 0.067(3) 0.003(2) 0.008(2) 0.0085(16)
C8 0.045(2) 0.030(2) 0.060(3) 0.0044(19) 0.006(2) 0.0035(18)
C9 0.0400(11) 0.0282(7) 0.0576(18) 0.0055(12) -0.0002(13) -0.0001(7)
N2 0.035(3) 0.028(3) 0.066(4) 0.005(3) 0.007(3) 0.006(2)
C10 0.0393(10) 0.0316(7) 0.053(2) 0.0067(15) -0.0007(14) -0.0031(7)
C11 0.0353(13) 0.0346(7) 0.054(3) 0.0029(9) -0.0016(18) -0.0008(7)
C21 0.052(4) 0.057(4) 0.108(7) -0.017(5) 0.024(5) 0.002(3)
C22 0.086(7) 0.131(11) 0.145(9) -0.038(7) 0.069(7) 0.017(6)
C23 0.054(3) 0.070(5) 0.094(6) 0.016(4) -0.003(4) 0.010(3)
C24 0.070(7) 0.138(10) 0.100(9) 0.022(7) -0.008(5) 0.000(6)
C25 0.060(3) 0.038(2) 0.089(3) 0.007(2) 0.020(3) 0.012(2)
C26 0.120(5) 0.064(3) 0.113(5) 0.003(3) 0.055(4) 0.024(3)
C27 0.053(3) 0.030(3) 0.069(4) 0.007(3) 0.003(3) 0.003(2)
C28 0.075(6) 0.035(3) 0.094(5) 0.010(3) -0.007(5) -0.007(4)
N5B 0.059(5) 0.071(5) 0.097(4) -0.016(4) 0.004(4) -0.010(5)
C2B 0.0390(12) 0.058(3) 0.0763(12) 0.000(4) 0.0105(11) -0.001(3)
C3B 0.041(2) 0.050(2) 0.079(3) 0.001(2) 0.009(2) 0.0002(17)
C4B 0.037(2) 0.045(2) 0.067(3) 0.002(2) 0.010(2) -0.0007(15)
C5B 0.0436(17) 0.0384(15) 0.068(2) -0.0006(19) 0.0089(18) 0.0060(12)
C6B 0.044(3) 0.034(3) 0.066(3) -0.001(3) 0.007(3) 0.004(3)
C7B 0.050(3) 0.034(2) 0.071(3) -0.003(3) 0.010(3) 0.003(2)
C8B 0.050(3) 0.031(2) 0.063(3) 0.003(3) 0.002(3) 0.000(2)
C9B 0.0400(11) 0.0282(7) 0.0576(18) 0.0055(12) -0.0002(13) -0.0001(7)
N2B 0.042(3) 0.024(3) 0.064(4) 0.005(3) 0.003(3) 0.000(3)
C10B 0.0393(10) 0.0316(7) 0.053(2) 0.0067(15) -0.0007(14) -0.0031(7)
C11B 0.0353(13) 0.0346(7) 0.054(3) 0.0029(9) -0.0016(18) -0.0008(7)
C25B 0.059(4) 0.032(3) 0.082(5) -0.003(4) 0.013(4) 0.007(3)
C26B 0.080(6) 0.062(6) 0.091(7) -0.007(6) 0.008(6) 0.028(5)
C27B 0.056(3) 0.033(3) 0.072(3) -0.001(3) 0.001(3) -0.006(3)
C28B 0.094(5) 0.045(4) 0.099(5) 0.023(4) 0.020(4) 0.002(4)
C21B 0.061(5) 0.068(3) 0.107(6) -0.025(4) 0.031(4) -0.006(3)
C22B 0.072(5) 0.102(7) 0.231(11) -0.027(6) 0.072(6) -0.019(6)
C23B 0.046(3) 0.081(4) 0.094(5) 0.011(3) 0.006(3) 0.008(3)
C24B 0.097(7) 0.149(10) 0.084(6) 0.040(6) -0.013(4) -0.001(5)
C5C 0.0436(17) 0.0384(15) 0.068(2) -0.0006(19) 0.0089(18) 0.0060(12)
C6C 0.044(3) 0.033(2) 0.067(3) 0.000(3) 0.006(3) 0.001(2)
C7C 0.052(3) 0.033(2) 0.075(4) -0.002(3) 0.009(3) 0.004(2)
C8C 0.049(3) 0.031(3) 0.068(4) 0.005(3) 0.002(3) 0.003(2)
C9C 0.0400(11) 0.0282(7) 0.0576(18) 0.0055(12) -0.0002(13) -0.0001(7)
N2C 0.039(3) 0.028(3) 0.070(4) 0.004(3) 0.004(3) -0.002(3)
C10C 0.0393(10) 0.0316(7) 0.053(2) 0.0067(15) -0.0007(14) -0.0031(7)
C11C 0.0353(13) 0.0346(7) 0.054(3) 0.0029(9) -0.0016(18) -0.0008(7)
C25C 0.059(3) 0.041(3) 0.087(4) 0.001(3) 0.019(3) 0.008(3)
C26C 0.065(4) 0.051(4) 0.101(7) -0.018(6) 0.018(5) 0.009(4)
C27C 0.053(3) 0.033(3) 0.068(4) 0.007(3) 0.003(4) 0.004(3)
C28C 0.061(6) 0.047(5) 0.072(5) -0.011(4) 0.002(5) -0.008(5)
N5C 0.059(5) 0.071(5) 0.097(4) -0.016(4) 0.004(4) -0.010(5)
C2C 0.0390(12) 0.058(3) 0.0763(12) 0.000(4) 0.0105(11) -0.001(3)
C3C 0.041(2) 0.050(2) 0.079(3) 0.001(2) 0.009(2) 0.0002(17)
C4C 0.037(2) 0.045(2) 0.067(3) 0.002(2) 0.010(2) -0.0007(15)
C21C 0.061(5) 0.068(3) 0.107(6) -0.025(4) 0.031(4) -0.006(3)
C22C 0.072(5) 0.102(7) 0.231(11) -0.027(6) 0.072(6) -0.019(6)
C23C 0.046(3) 0.081(4) 0.094(5) 0.011(3) 0.006(3) 0.008(3)
C24C 0.097(7) 0.149(10) 0.084(6) 0.040(6) -0.013(4) -0.001(5)
C12 0.0427(8) 0.0417(8) 0.0604(10) 0.0050(7) 0.0056(7) 0.0006(6)
C13 0.0448(8) 0.0427(8) 0.0606(10) -0.0005(7) 0.0054(7) 0.0034(7)
C14 0.0407(8) 0.0351(7) 0.0590(9) -0.0017(6) 0.0003(6) 0.0015(6)
C15 0.0448(8) 0.0329(8) 0.0663(10) -0.0047(7) 0.0003(7) 0.0035(6)
C16 0.0419(8) 0.0297(7) 0.0616(9) -0.0020(6) -0.0053(7) 0.0005(6)
C17 0.0485(9) 0.0297(7) 0.0628(10) -0.0001(6) -0.0111(7) -0.0003(6)
C18 0.0526(9) 0.0311(7) 0.0609(10) 0.0040(6) -0.0109(7) -0.0036(6)
C19 0.0448(8) 0.0317(7) 0.0587(9) 0.0040(6) -0.0065(7) -0.0044(6)
C20 0.0492(9) 0.0391(8) 0.0612(10) 0.0062(7) -0.0008(7) -0.0080(7)
C29 0.0550(10) 0.0468(9) 0.0757(12) 0.0108(8) 0.0198(8) 0.0013(8)
C30 0.0546(11) 0.0631(11) 0.0966(15) 0.0124(10) 0.0087(10) -0.0177(9)
C31 0.0593(11) 0.0513(10) 0.0743(12) -0.0026(8) 0.0167(9) 0.0052(8)
C32 0.0587(11) 0.0637(12) 0.0965(15) -0.0054(10) 0.0138(10) 0.0147(9)
C33 0.0609(10) 0.0311(8) 0.0764(12) -0.0001(7) -0.0087(8) 0.0066(7)
C34 0.0734(13) 0.0610(12) 0.0860(14) -0.0210(10) -0.0060(10) 0.0098(10)
C35 0.0702(11) 0.0344(8) 0.0726(11) 0.0124(7) -0.0040(9) -0.0040(8)
C36 0.0944(16) 0.0546(11) 0.0940(15) 0.0095(10) 0.0007(12) -0.0334(11)
C37 0.0735(13) 0.0793(14) 0.0722(13) 0.0151(10) 0.0199(10) -0.0093(11)
N1 0.0383(7) 0.0354(7) 0.0751(9) 0.0028(6) 0.0078(6) -0.0014(5)
N3 0.0367(6) 0.0304(6) 0.0621(8) 0.0004(5) 0.0018(5) -0.0006(5)
N4 0.0422(7) 0.0256(6) 0.0664(8) 0.0025(5) -0.0010(6) -0.0008(5)
O1 0.0590(7) 0.0567(7) 0.0670(7) -0.0026(6) 0.0151(6) -0.0070(6)
C38 0.162(11) 0.140(9) 0.278(13) -0.027(10) 0.034(11) -0.028(9)
C39 0.131(9) 0.126(7) 0.260(10) -0.003(7) 0.028(8) -0.011(7)
C40 0.107(7) 0.120(6) 0.255(9) 0.008(6) 0.040(7) -0.016(6)
C41 0.098(7) 0.117(6) 0.244(9) 0.018(6) 0.028(7) 0.010(6)
C42 0.097(8) 0.118(6) 0.234(10) 0.023(6) 0.034(7) 0.015(6)
C43 0.131(10) 0.176(11) 0.261(13) 0.040(10) 0.050(10) 0.033(9)
C38B 0.196(19) 0.181(17) 0.29(2) -0.015(18) 0.019(19) -0.069(16)
C39B 0.178(12) 0.153(10) 0.306(14) -0.032(11) 0.024(12) -0.038(10)
C40B 0.159(11) 0.138(9) 0.283(13) -0.021(10) 0.036(10) -0.045(9)
C41B 0.124(8) 0.130(7) 0.266(10) -0.004(7) 0.035(8) -0.030(6)
C42B 0.123(8) 0.127(7) 0.263(10) -0.004(7) 0.033(8) -0.013(7)
C43B 0.137(9) 0.125(9) 0.274(12) 0.009(9) 0.034(10) -0.021(9)
C38C 0.113(9) 0.107(7) 0.256(10) 0.013(8) 0.044(9) -0.027(7)
C39C 0.098(7) 0.113(6) 0.243(9) 0.019(6) 0.034(7) 0.005(6)
C40C 0.078(7) 0.108(6) 0.233(10) 0.028(6) 0.022(7) 0.022(6)
C41C 0.116(8) 0.141(8) 0.248(11) 0.027(8) 0.020(8) 0.012(7)
C42C 0.141(10) 0.186(10) 0.275(13) 0.008(11) 0.025(11) 0.023(10)
C43C 0.21(2) 0.25(2) 0.33(2) -0.03(2) 0.02(2) 0.01(2)

loop_
_atom_type_symbol
_atom_type_description
_atom_type_scat_dispersion_real
_atom_type_scat_dispersion_imag
_atom_type_scat_source
C C 0.0181 0.0091 'International Tables Vol C Tables 4.2.6.8 and 6.1.1.4'
H H 0.0000 0.0000 'International Tables Vol C Tables 4.2.6.8 and 6.1.1.4'
N N 0.0311 0.0180 'International Tables Vol C Tables 4.2.6.8 and 6.1.1.4'
O O 0.0492 0.0322 'International Tables Vol C Tables 4.2.6.8 and 6.1.1.4'

loop_
_geom_angle_atom_site_label_1
_geom_angle_atom_site_label_2
_geom_angle_atom_site_label_3
_geom_angle
N1 C1 O1 115.86(14)
N1 C1 C20 125.52(15)
O1 C1 C20 118.61(14)
N5 C2 C3 166(4)
C2 C3 C4 110.2(14)
C2 C3 C21 107(2)
C4 C3 C21 111.1(10)
C2 C3 C23 107.3(18)
C4 C3 C23 108.7(9)
C21 C3 C23 113.0(11)
C5 C4 N1 121.2(9)
C5 C4 C3 114.4(10)
N1 C4 C3 124.4(8)
C4 C5 C6 132.9(7)
C4 C5 H5 113.6
C6 C5 H5 113.6
N2 C6 C5 127.4(6)
N2 C6 C7 106.4(6)
C5 C6 C7 126.2(5)
C8 C7 C6 108.9(5)
C8 C7 C25 127.2(5)
C6 C7 C25 123.8(5)
C7 C8 C9 106.5(5)
C7 C8 C27 128.8(9)
C9 C8 C27 124.7(9)
N2 C9 C10 124.1(5)
N2 C9 C8 108.5(5)
C10 C9 C8 126.9(4)
C9 N2 C6 108.5(8)
C9 N2 H2 125.7
C6 N2 H2 125.7
C11 C10 C9 127.1(4)
C11 C10 H10 116.5
C9 C10 H10 116.5
N3 C11 C10 125.0(4)
N3 C11 C12 111.6(3)
C10 C11 C12 123.5(4)
C22 C21 C3 121.9(14)
C22 C21 H21A 106.8
C3 C21 H21A 106.8
C22 C21 H21B 106.8
C3 C21 H21B 106.8
H21A C21 H21B 106.7
C21 C22 H22A 109.5
C21 C22 H22B 109.5
H22A C22 H22B 109.5
C21 C22 H22C 109.5
H22A C22 H22C 109.5
H22B C22 H22C 109.5
C24 C23 C3 118.5(13)
C24 C23 H23A 107.7
C3 C23 H23A 107.7
C24 C23 H23B 107.7
C3 C23 H23B 107.7
H23A C23 H23B 107.1
C23 C24 H24A 109.5
C23 C24 H24B 109.5
H24A C24 H24B 109.5
C23 C24 H24C 109.5
H24A C24 H24C 109.5
H24B C24 H24C 109.5
C7 C25 C26 112.6(6)
C7 C25 H25A 109.1
C26 C25 H25A 109.1
C7 C25 H25B 109.1
C26 C25 H25B 109.1
H25A C25 H25B 107.8
C25 C26 H26A 109.5
C25 C26 H26B 109.5
H26A C26 H26B 109.5
C25 C26 H26C 109.5
H26A C26 H26C 109.5
H26B C26 H26C 109.5
C8 C27 C28 112.1(9)
C8 C27 H27A 109.2
C28 C27 H27A 109.2
C8 C27 H27B 109.2
C28 C27 H27B 109.2
H27A C27 H27B 107.9
C27 C28 H28A 109.5
C27 C28 H28B 109.5
H28A C28 H28B 109.5
C27 C28 H28C 109.5
H28A C28 H28C 109.5
H28B C28 H28C 109.5
N5B C2B C3B 175(2)
C2B C3B C23B 100.2(12)
C2B C3B C4B 113.0(10)
C23B C3B C4B 111.0(6)
C2B C3B C21B 111.7(15)
C23B C3B C21B 110.2(8)
C4B C3B C21B 110.4(7)
N1 C4B C5B 123.5(6)
N1 C4B C3B 122.9(6)
C5B C4B C3B 113.0(7)
C4B C5B C6B 131.8(8)
C4B C5B H5B 114.1
C6B C5B H5B 114.1
N2B C6B C5B 125.2(10)
N2B C6B C7B 107.5(9)
C5B C6B C7B 127.3(10)
C8B C7B C6B 107.2(7)
C8B C7B C25B 125.9(10)
C6B C7B C25B 125.1(11)
C7B C8B C9B 109.0(7)
C7B C8B C27B 127.1(7)
C9B C8B C27B 123.8(7)
N2B C9B C10B 125.2(10)
N2B C9B C8B 105.0(8)
C10B C9B C8B 129.6(9)
C6B N2B C9B 111.0(10)
C6B N2B H2B 124.5
C9B N2B H2B 124.5
C9B C10B C11B 130.7(12)
C9B C10B H10B 114.7
C11B C10B H10B 114.7
N3 C11B C10B 122.0(11)
N3 C11B C12 108.9(9)
C10B C11B C12 128.2(11)
C26B C25B C7B 123.4(12)
C26B C25B H25C 106.5
C7B C25B H25C 106.5
C26B C25B H25D 106.5
C7B C25B H25D 106.5
H25C C25B H25D 106.5
C25B C26B H26D 109.5
C25B C26B H26E 109.5
H26D C26B H26E 109.5
C25B C26B H26F 109.5
H26D C26B H26F 109.5
H26E C26B H26F 109.5
C8B C27B C28B 112.3(8)
C8B C27B H27C 109.2
C28B C27B H27C 109.2
C8B C27B H27D 109.2
C28B C27B H27D 109.2
H27C C27B H27D 107.9
C27B C28B H28D 109.5
C27B C28B H28E 109.5
H28D C28B H28E 109.5
C27B C28B H28F 109.5
H28D C28B H28F 109.5
H28E C28B H28F 109.5
C3B C21B C22B 109.7(9)
C3B C21B H21C 109.7
C22B C21B H21C 109.7
C3B C21B H21D 109.7
C22B C21B H21D 109.7
H21C C21B H21D 108.2
C21B C22B H22D 109.5
C21B C22B H22E 109.5
H22D C22B H22E 109.5
C21B C22B H22F 109.5
H22D C22B H22F 109.5
H22E C22B H22F 109.5
C3B C23B C24B 112.3(8)
C3B C23B H23C 109.1
C24B C23B H23C 109.1
C3B C23B H23D 109.1
C24B C23B H23D 109.1
H23C C23B H23D 107.9
C23B C24B H24D 109.5
C23B C24B H24E 109.5
H24D C24B H24E 109.5
C23B C24B H24F 109.5
H24D C24B H24F 109.5
H24E C24B H24F 109.5
C4C C5C C6C 130.4(7)
C4C C5C H5C 114.8
C6C C5C H5C 114.8
N2C C6C C5C 125.0(11)
N2C C6C C7C 106.3(10)
C5C C6C C7C 124.3(10)
C8C C7C C6C 107.6(8)
C8C C7C C25C 129.9(10)
C6C C7C C25C 121.3(10)
C7C C8C C9C 108.9(8)
C7C C8C C27C 127.5(12)
C9C C8C C27C 123.6(12)
N2C C9C C10C 125.3(6)
N2C C9C C8C 105.3(7)
C10C C9C C8C 129.4(5)
C9C N2C C6C 110.3(10)
C9C N2C H2C 124.8
C6C N2C H2C 124.8
C11C C10C C9C 127.1(4)
C11C C10C H10C 116.5
C9C C10C H10C 116.5
N3 C11C C10C 125.0(4)
N3 C11C C12 111.6(3)
C10C C11C C12 123.5(4)
C26C C25C C7C 107.8(9)
C26C C25C H25E 110.1
C7C C25C H25E 110.1
C26C C25C H25F 110.1
C7C C25C H25F 110.1
H25E C25C H25F 108.4
C25C C26C H26G 109.5
C25C C26C H26H 109.5
H26G C26C H26H 109.5
C25C C26C H26I 109.5
H26G C26C H26I 109.5
H26H C26C H26I 109.5
C8C C27C C28C 113.5(14)
C8C C27C H27E 108.9
C28C C27C H27E 108.9
C8C C27C H27F 108.9
C28C C27C H27F 108.9
H27E C27C H27F 107.7
C27C C28C H28G 109.5
C27C C28C H28H 109.5
H28G C28C H28H 109.5
C27C C28C H28I 109.5
H28G C28C H28I 109.5
H28H C28C H28I 109.5
N5C C2C C3C 175(2)
C2C C3C C23C 100.2(12)
C2C C3C C4C 113.0(10)
C23C C3C C4C 111.0(6)
C2C C3C C21C 111.7(15)
C23C C3C C21C 110.2(8)
C4C C3C C21C 110.4(7)
N1 C4C C5C 123.5(6)
N1 C4C C3C 122.9(6)
C5C C4C C3C 113.0(7)
C3C C21C C22C 109.7(9)
C3C C21C H21E 109.7
C22C C21C H21E 109.7
C3C C21C H21F 109.7
C22C C21C H21F 109.7
H21E C21C H21F 108.2
C21C C22C H22G 109.5
C21C C22C H22H 109.5
H22G C22C H22H 109.5
C21C C22C H22I 109.5
H22G C22C H22I 109.5
H22H C22C H22I 109.5
C3C C23C C24C 112.3(8)
C3C C23C H23E 109.1
C24C C23C H23E 109.1
C3C C23C H23F 109.1
C24C C23C H23F 109.1
H23E C23C H23F 107.9
C23C C24C H24G 109.5
C23C C24C H24H 109.5
H24G C24C H24H 109.5
C23C C24C H24I 109.5
H24G C24C H24I 109.5
H24H C24C H24I 109.5
C13 C12 C11 105.6(2)
C13 C12 C11C 105.6(2)
C13 C12 C11B 106.4(5)
C13 C12 C29 128.18(15)
C11 C12 C29 126.2(2)
C11C C12 C29 126.2(2)
C11B C12 C29 124.8(5)
C12 C13 C14 106.25(14)
C12 C13 C31 127.97(15)
C14 C13 C31 125.78(15)
N3 C14 C15 123.75(14)
N3 C14 C13 111.83(13)
C15 C14 C13 124.35(14)
C16 C15 C14 126.92(15)
C16 C15 H15 116.5
C14 C15 H15 116.5
C15 C16 N4 125.02(13)
C15 C16 C17 128.53(15)
N4 C16 C17 106.30(14)
C18 C17 C16 108.08(14)
C18 C17 C33 128.05(14)
C16 C17 C33 123.87(16)
C17 C18 C19 107.91(14)
C17 C18 C35 127.66(15)
C19 C18 C35 124.43(16)
N4 C19 C20 127.48(14)
N4 C19 C18 106.73(14)
C20 C19 C18 125.79(15)
C19 C20 C1 129.10(15)
C19 C20 H20 115.5
C1 C20 H20 115.5
C12 C29 C30 112.48(15)
C12 C29 H29A 109.1
C30 C29 H29A 109.1
C12 C29 H29B 109.1
C30 C29 H29B 109.1
H29A C29 H29B 107.8
C29 C30 H30A 109.5
C29 C30 H30B 109.5
H30A C30 H30B 109.5
C29 C30 H30C 109.5
H30A C30 H30C 109.5
H30B C30 H30C 109.5
C13 C31 C32 112.85(16)
C13 C31 H31A 109.0
C32 C31 H31A 109.0
C13 C31 H31B 109.0
C32 C31 H31B 109.0
H31A C31 H31B 107.8
C31 C32 H32A 109.5
C31 C32 H32B 109.5
H32A C32 H32B 109.5
C31 C32 H32C 109.5
H32A C32 H32C 109.5
H32B C32 H32C 109.5
C17 C33 C34 112.73(14)
C17 C33 H33A 109.0
C34 C33 H33A 109.0
C17 C33 H33B 109.0
C34 C33 H33B 109.0
H33A C33 H33B 107.8
C33 C34 H34A 109.5
C33 C34 H34B 109.5
H34A C34 H34B 109.5
C33 C34 H34C 109.5
H34A C34 H34C 109.5
H34B C34 H34C 109.5
C18 C35 C36 113.76(15)
C18 C35 H35A 108.8
C36 C35 H35A 108.8
C18 C35 H35B 108.8
C36 C35 H35B 108.8
H35A C35 H35B 107.7
C35 C36 H36A 109.5
C35 C36 H36B 109.5
H36A C36 H36B 109.5
C35 C36 H36C 109.5
H36A C36 H36C 109.5
H36B C36 H36C 109.5
O1 C37 H37A 109.5
O1 C37 H37B 109.5
H37A C37 H37B 109.5
O1 C37 H37C 109.5
H37A C37 H37C 109.5
H37B C37 H37C 109.5
C1 N1 C4C 117.4(3)
C1 N1 C4B 117.4(3)
C1 N1 C4 122.9(5)
C14 N3 C11 104.5(2)
C14 N3 C11C 104.5(2)
C14 N3 C11B 105.7(5)
C19 N4 C16 110.87(12)
C19 N4 H4 124.6
C16 N4 H4 124.6
C1 O1 C37 121.07(14)
C39 C38 H38A 109.5
C39 C38 H38B 109.5
H38A C38 H38B 109.5
C39 C38 H38C 109.5
H38A C38 H38C 109.5
H38B C38 H38C 109.5
C40 C39 C38 119.5(12)
C40 C39 H39A 107.4
C38 C39 H39A 107.4
C40 C39 H39B 107.4
C38 C39 H39B 107.4
H39A C39 H39B 107.0
C39 C40 C41 121.0(13)
C39 C40 H40A 107.1
C41 C40 H40A 107.1
C39 C40 H40B 107.1
C41 C40 H40B 107.1
H40A C40 H40B 106.8
C42 C41 C40 122.2(13)
C42 C41 H41A 106.8
C40 C41 H41A 106.8
C42 C41 H41B 106.8
C40 C41 H41B 106.8
H41A C41 H41B 106.6
C43 C42 C41 134.4(16)
C43 C42 H42A 103.6
C41 C42 H42A 103.6
C43 C42 H42B 103.6
C41 C42 H42B 103.6
H42A C42 H42B 105.3
C42 C43 H43A 109.5
C42 C43 H43B 109.5
H43A C43 H43B 109.5
C42 C43 H43C 109.5
H43A C43 H43C 109.5
H43B C43 H43C 109.5
C39B C38B H38D 109.5
C39B C38B H38E 109.5
H38D C38B H38E 109.5
C39B C38B H38F 109.5
H38D C38B H38F 109.5
H38E C38B H38F 109.5
C40B C39B C38B 119.7(12)
C40B C39B H39C 107.4
C38B C39B H39C 107.4
C40B C39B H39D 107.4
C38B C39B H39D 107.4
H39C C39B H39D 106.9
C41B C40B C39B 119.3(12)
C41B C40B H40C 107.5
C39B C40B H40C 107.5
C41B C40B H40D 107.5
C39B C40B H40D 107.5
H40C C40B H40D 107.0
C40B C41B C42B 120.8(12)
C40B C41B H41C 107.1
C42B C41B H41C 107.1
C40B C41B H41D 107.1
C42B C41B H41D 107.1
H41C C41B H41D 106.8
C41B C42B C43B 116.2(11)
C41B C42B H42C 108.2
C43B C42B H42C 108.2
C41B C42B H42D 108.2
C43B C42B H42D 108.2
H42C C42B H42D 107.4
C42B C43B H43D 109.5
C42B C43B H43E 109.5
H43D C43B H43E 109.5
C42B C43B H43F 109.5
H43D C43B H43F 109.5
H43E C43B H43F 109.5
C39C C38C H38G 109.5
C39C C38C H38H 109.5
H38G C38C H38H 109.5
C39C C38C H38I 109.5
H38G C38C H38I 109.5
H38H C38C H38I 109.5
C40C C39C C38C 115.0(10)
C40C C39C H39E 108.5
C38C C39C H39E 108.5
C40C C39C H39F 108.5
C38C C39C H39F 108.5
H39E C39C H39F 107.5
C41C C40C C39C 120.2(12)
C41C C40C H40E 107.3
C39C C40C H40E 107.3
C41C C40C H40F 107.3
C39C C40C H40F 107.3
H40E C40C H40F 106.9
C40C C41C C42C 119.2(12)
C40C C41C H41E 107.5
C42C C41C H41E 107.5
C40C C41C H41F 107.5
C42C C41C H41F 107.5
H41E C41C H41F 107.0
C41C C42C C43C 117.0(11)
C41C C42C H42E 108.1
C43C C42C H42E 108.1
C41C C42C H42F 108.1
C43C C42C H42F 108.1
H42E C42C H42F 107.3
C42C C43C H43G 109.5
C42C C43C H43H 109.5
H43G C43C H43H 109.5
C42C C43C H43I 109.5
H43G C43C H43I 109.5
H43H C43C H43I 109.5

loop_
_geom_bond_atom_site_label_1
_geom_bond_atom_site_label_2
_geom_bond_distance
C1 N1 1.317(2)
C1 O1 1.365(2)
C1 C20 1.406(2)
N5 C2 1.139(11)
C2 C3 1.486(13)
C3 C4 1.561(11)
C3 C21 1.562(19)
C3 C23 1.570(17)
C4 C5 1.364(10)
C4 N1 1.405(14)
C5 C6 1.407(7)
C5 H5 0.9500
C6 N2 1.383(9)
C6 C7 1.427(7)
C7 C8 1.375(8)
C7 C25 1.508(7)
C8 C9 1.418(7)
C8 C27 1.509(8)
C9 N2 1.378(9)
C9 C10 1.387(4)
N2 H2 0.8800
C10 C11 1.385(5)
C10 H10 0.9500
C11 N3 1.374(5)
C11 C12 1.450(5)
C21 C22 1.46(3)
C21 H21A 0.9900
C21 H21B 0.9900
C22 H22A 0.9800
C22 H22B 0.9800
C22 H22C 0.9800
C23 C24 1.39(3)
C23 H23A 0.9900
C23 H23B 0.9900
C24 H24A 0.9800
C24 H24B 0.9800
C24 H24C 0.9800
C25 C26 1.521(8)
C25 H25A 0.9900
C25 H25B 0.9900
C26 H26A 0.9800
C26 H26B 0.9800
C26 H26C 0.9800
C27 C28 1.524(10)
C27 H27A 0.9900
C27 H27B 0.9900
C28 H28A 0.9800
C28 H28B 0.9800
C28 H28C 0.9800
N5B C2B 1.140(9)
C2B C3B 1.477(8)
C3B C23B 1.549(12)
C3B C4B 1.560(8)
C3B C21B 1.572(14)
C4B N1 1.358(10)
C4B C5B 1.376(7)
C5B C6B 1.392(10)
C5B H5B 0.9500
C6B N2B 1.371(12)
C6B C7B 1.416(11)
C7B C8B 1.379(10)
C7B C25B 1.525(11)
C8B C9B 1.439(9)
C8B C27B 1.508(9)
C9B N2B 1.378(11)
C9B C10B 1.379(11)
N2B H2B 0.8800
C10B C11B 1.396(12)
C10B H10B 0.9500
C11B N3 1.390(14)
C11B C12 1.479(13)
C25B C26B 1.478(12)
C25B H25C 0.9900
C25B H25D 0.9900
C26B H26D 0.9800
C26B H26E 0.9800
C26B H26F 0.9800
C27B C28B 1.539(10)
C27B H27C 0.9900
C27B H27D 0.9900
C28B H28D 0.9800
C28B H28E 0.9800
C28B H28F 0.9800
C21B C22B 1.61(2)
C21B H21C 0.9900
C21B H21D 0.9900
C22B H22D 0.9800
C22B H22E 0.9800
C22B H22F 0.9800
C23B C24B 1.587(19)
C23B H23C 0.9900
C23B H23D 0.9900
C24B H24D 0.9800
C24B H24E 0.9800
C24B H24F 0.9800
C5C C4C 1.376(7)
C5C C6C 1.421(9)
C5C H5C 0.9500
C6C N2C 1.386(12)
C6C C7C 1.435(11)
C7C C8C 1.370(11)
C7C C25C 1.548(10)
C8C C9C 1.443(10)
C8C C27C 1.510(11)
C9C N2C 1.380(10)
C9C C10C 1.387(4)
N2C H2C 0.8800
C10C C11C 1.385(5)
C10C H10C 0.9500
C11C N3 1.374(5)
C11C C12 1.450(5)
C25C C26C 1.529(11)
C25C H25E 0.9900
C25C H25F 0.9900
C26C H26G 0.9800
C26C H26H 0.9800
C26C H26I 0.9800
C27C C28C 1.519(13)
C27C H27E 0.9900
C27C H27F 0.9900
C28C H28G 0.9800
C28C H28H 0.9800
C28C H28I 0.9800
N5C C2C 1.140(9)
C2C C3C 1.477(8)
C3C C23C 1.549(12)
C3C C4C 1.560(8)
C3C C21C 1.572(14)
C4C N1 1.358(10)
C21C C22C 1.61(2)
C21C H21E 0.9900
C21C H21F 0.9900
C22C H22G 0.9800
C22C H22H 0.9800
C22C H22I 0.9800
C23C C24C 1.587(19)
C23C H23E 0.9900
C23C H23F 0.9900
C24C H24G 0.9800
C24C H24H 0.9800
C24C H24I 0.9800
C12 C13 1.361(2)
C12 C29 1.497(2)
C13 C14 1.450(2)
C13 C31 1.504(2)
C14 N3 1.3547(19)
C14 C15 1.414(2)
C15 C16 1.366(2)
C15 H15 0.9500
C16 N4 1.377(2)
C16 C17 1.448(2)
C17 C18 1.359(3)
C17 C33 1.500(2)
C18 C19 1.451(2)
C18 C35 1.502(2)
C19 N4 1.361(2)
C19 C20 1.378(2)
C20 H20 0.9500
C29 C30 1.520(3)
C29 H29A 0.9900
C29 H29B 0.9900
C30 H30A 0.9800
C30 H30B 0.9800
C30 H30C 0.9800
C31 C32 1.509(3)
C31 H31A 0.9900
C31 H31B 0.9900
C32 H32A 0.9800
C32 H32B 0.9800
C32 H32C 0.9800
C33 C34 1.517(3)
C33 H33A 0.9900
C33 H33B 0.9900
C34 H34A 0.9800
C34 H34B 0.9800
C34 H34C 0.9800
C35 C36 1.507(3)
C35 H35A 0.9900
C35 H35B 0.9900
C36 H36A 0.9800
C36 H36B 0.9800
C36 H36C 0.9800
C37 O1 1.434(2)
C37 H37A 0.9800
C37 H37B 0.9800
C37 H37C 0.9800
N4 H4 0.8800
C38 C39 1.453(10)
C38 H38A 0.9800
C38 H38B 0.9800
C38 H38C 0.9800
C39 C40 1.447(10)
C39 H39A 0.9900
C39 H39B 0.9900
C40 C41 1.469(10)
C40 H40A 0.9900
C40 H40B 0.9900
C41 C42 1.401(10)
C41 H41A 0.9900
C41 H41B 0.9900
C42 C43 1.376(10)
C42 H42A 0.9900
C42 H42B 0.9900
C43 H43A 0.9800
C43 H43B 0.9800
C43 H43C 0.9800
C38B C39B 1.455(10)
C38B H38D 0.9800
C38B H38E 0.9800
C38B H38F 0.9800
C39B C40B 1.453(10)
C39B H39C 0.9900
C39B H39D 0.9900
C40B C41B 1.430(10)
C40B H40C 0.9900
C40B H40D 0.9900
C41B C42B 1.440(10)
C41B H41C 0.9900
C41B H41D 0.9900
C42B C43B 1.482(10)
C42B H42C 0.9900
C42B H42D 0.9900
C43B H43D 0.9800
C43B H43E 0.9800
C43B H43F 0.9800
C38C C39C 1.499(10)
C38C H38G 0.9800
C38C H38H 0.9800
C38C H38I 0.9800
C39C C40C 1.456(10)
C39C H39E 0.9900
C39C H39F 0.9900
C40C C41C 1.426(10)
C40C H40E 0.9900
C40C H40F 0.9900
C41C C42C 1.455(10)
C41C H41E 0.9900
C41C H41F 0.9900
C42C C43C 1.464(10)
C42C H42E 0.9900
C42C H42F 0.9900
C43C H43G 0.9800
C43C H43H 0.9800
C43C H43I 0.9800

loop_
_geom_torsion_atom_site_label_1
_geom_torsion_atom_site_label_2
_geom_torsion_atom_site_label_3
_geom_torsion_atom_site_label_4
_geom_torsion
N5 C2 C3 C4 121(14)
N5 C2 C3 C21 -119(15)
N5 C2 C3 C23 3(15)
C2 C3 C4 C5 -167(2)
C21 C3 C4 C5 75.5(13)
C23 C3 C4 C5 -49.3(11)
C2 C3 C4 N1 13(2)
C21 C3 C4 N1 -105.3(13)
C23 C3 C4 N1 129.8(11)
N1 C4 C5 C6 -5.8(15)
C3 C4 C5 C6 173.4(7)
C4 C5 C6 N2 -4.8(15)
C4 C5 C6 C7 174.9(8)
N2 C6 C7 C8 -6.6(10)
C5 C6 C7 C8 173.6(6)
N2 C6 C7 C25 173.0(9)
C5 C6 C7 C25 -6.7(9)
C6 C7 C8 C9 0.4(8)
C25 C7 C8 C9 -179.3(6)
C6 C7 C8 C27 -179.3(8)
C25 C7 C8 C27 1.0(13)
C7 C8 C9 N2 6.2(11)
C27 C8 C9 N2 -174.2(11)
C7 C8 C9 C10 -166.4(4)
C27 C8 C9 C10 13.3(10)
C10 C9 N2 C6 162.3(6)
C8 C9 N2 C6 -10.5(14)
C5 C6 N2 C9 -169.8(7)
C7 C6 N2 C9 10.5(13)
N2 C9 C10 C11 -5.3(11)
C8 C9 C10 C11 166.2(7)
C9 C10 C11 N3 5.7(11)
C9 C10 C11 C12 -173.0(5)
C2 C3 C21 C22 34(2)
C4 C3 C21 C22 153.6(17)
C23 C3 C21 C22 -84(2)
C2 C3 C23 C24 60(2)
C4 C3 C23 C24 -59.1(15)
C21 C3 C23 C24 177.2(14)
C8 C7 C25 C26 105.1(8)
C6 C7 C25 C26 -74.5(8)
C7 C8 C27 C28 -95.4(15)
C9 C8 C27 C28 85.1(15)
C2B C3B C4B N1 8.3(16)
C23B C3B C4B N1 120.0(7)
C21B C3B C4B N1 -117.6(9)
C2B C3B C4B C5B -163.2(15)
C23B C3B C4B C5B -51.5(7)
C21B C3B C4B C5B 71.0(9)
N1 C4B C5B C6B -4(2)
C3B C4B C5B C6B 168(2)
C4B C5B C6B N2B -8(5)
C4B C5B C6B C7B 173(2)
N2B C6B C7B C8B -1(3)
C5B C6B C7B C8B 178(3)
N2B C6B C7B C25B -167.0(17)
C5B C6B C7B C25B 12(5)
C6B C7B C8B C9B -2(2)
C25B C7B C8B C9B 163.3(11)
C6B C7B C8B C27B -178.5(19)
C25B C7B C8B C27B -13.0(18)
C7B C8B C9B N2B 4.8(12)
C27B C8B C9B N2B -178.8(10)
C7B C8B C9B C10B -170.7(10)
C27B C8B C9B C10B 5.7(15)
C5B C6B N2B C9B -175(3)
C7B C6B N2B C9B 5(3)
C10B C9B N2B C6B 170(2)
C8B C9B N2B C6B -6(2)
N2B C9B C10B C11B 1(2)
C8B C9B C10B C11B 176.0(18)
C9B C10B C11B N3 2(4)
C9B C10B C11B C12 -166.0(18)
C8B C7B C25B C26B -93.0(19)
C6B C7B C25B C26B 70(3)
C7B C8B C27B C28B 82.5(12)
C9B C8B C27B C28B -93.2(9)
C2B C3B C21B C22B 51.8(16)
C23B C3B C21B C22B -58.7(13)
C4B C3B C21B C22B 178.4(11)
C2B C3B C23B C24B 66.7(13)
C4B C3B C23B C24B -53.0(9)
C21B C3B C23B C24B -175.5(8)
C4C C5C C6C N2C -22(4)
C4C C5C C6C C7C -175.2(15)
N2C C6C C7C C8C 7(3)
C5C C6C C7C C8C 165(2)
N2C C6C C7C C25C 176.1(16)
C5C C6C C7C C25C -27(4)
C6C C7C C8C C9C 0.3(19)
C25C C7C C8C C9C -167.1(11)
C6C C7C C8C C27C -177.7(19)
C25C C7C C8C C27C 15(2)
C7C C8C C9C N2C -7.9(14)
C27C C8C C9C N2C 170.2(14)
C7C C8C C9C C10C 175.4(7)
C27C C8C C9C C10C -6.5(17)
C10C C9C N2C C6C -170.3(16)
C8C C9C N2C C6C 13(2)
C5C C6C N2C C9C -170(2)
C7C C6C N2C C9C -13(3)
N2C C9C C10C C11C 2.9(12)
C8C C9C C10C C11C 179.1(9)
C9C C10C C11C N3 5.7(11)
C9C C10C C11C C12 -173.0(5)
C8C C7C C25C C26C -95.1(17)
C6C C7C C25C C26C 99(2)
C7C C8C C27C C28C -99(2)
C9C C8C C27C C28C 83(2)
C6C C5C C4C N1 -7(2)
C6C C5C C4C C3C 164.8(19)
C2C C3C C4C N1 8.3(16)
C23C C3C C4C N1 120.0(7)
C21C C3C C4C N1 -117.6(9)
C2C C3C C4C C5C -163.2(15)
C23C C3C C4C C5C -51.5(7)
C21C C3C C4C C5C 71.0(9)
C2C C3C C21C C22C 51.8(16)
C23C C3C C21C C22C -58.7(13)
C4C C3C C21C C22C 178.4(11)
C2C C3C C23C C24C 66.7(13)
C4C C3C C23C C24C -53.0(9)
C21C C3C C23C C24C -175.5(8)
N3 C11 C12 C13 -5.3(7)
C10 C11 C12 C13 173.6(7)
N3 C11 C12 C29 174.4(4)
C10 C11 C12 C29 -6.8(11)
N3 C11C C12 C13 -5.3(7)
C10C C11C C12 C13 173.6(7)
N3 C11C C12 C29 174.4(4)
C10C C11C C12 C29 -6.8(11)
N3 C11B C12 C13 9(2)
C10B C11B C12 C13 178(2)
N3 C11B C12 C29 -179.5(10)
C10B C11B C12 C29 -10(3)
C11 C12 C13 C14 4.0(5)
C11C C12 C13 C14 4.0(5)
C11B C12 C13 C14 -4.1(13)
C29 C12 C13 C14 -175.61(16)
C11 C12 C13 C31 -176.4(4)
C11C C12 C13 C31 -176.4(4)
C11B C12 C13 C31 175.5(13)
C29 C12 C13 C31 4.0(3)
C12 C13 C14 N3 -1.79(18)
C31 C13 C14 N3 178.62(15)
C12 C13 C14 C15 175.29(15)
C31 C13 C14 C15 -4.3(3)
N3 C14 C15 C16 0.9(3)
C13 C14 C15 C16 -175.83(16)
C14 C15 C16 N4 -5.7(3)
C14 C15 C16 C17 169.16(16)
C15 C16 C17 C18 -172.47(16)
N4 C16 C17 C18 3.17(17)
C15 C16 C17 C33 7.7(3)
N4 C16 C17 C33 -176.62(14)
C16 C17 C18 C19 -1.73(17)
C33 C17 C18 C19 178.04(14)
C16 C17 C18 C35 179.21(15)
C33 C17 C18 C35 -1.0(3)
C17 C18 C19 N4 -0.35(17)
C35 C18 C19 N4 178.75(14)
C17 C18 C19 C20 178.69(15)
C35 C18 C19 C20 -2.2(2)
N4 C19 C20 C1 -10.0(3)
C18 C19 C20 C1 171.14(15)
N1 C1 C20 C19 -5.1(3)
O1 C1 C20 C19 173.39(15)
C13 C12 C29 C30 100.1(2)
C11 C12 C29 C30 -79.5(5)
C11C C12 C29 C30 -79.5(5)
C11B C12 C29 C30 -70.0(15)
C12 C13 C31 C32 -94.7(2)
C14 C13 C31 C32 84.8(2)
C18 C17 C33 C34 -97.9(2)
C16 C17 C33 C34 81.8(2)
C17 C18 C35 C36 90.5(2)
C19 C18 C35 C36 -88.4(2)
O1 C1 N1 C4C 9.9(4)
C20 C1 N1 C4C -171.6(3)
O1 C1 N1 C4B 9.9(4)
C20 C1 N1 C4B -171.6(3)
O1 C1 N1 C4 25.9(6)
C20 C1 N1 C4 -155.5(5)
C5C C4C N1 C1 -143.2(5)
C3C C4C N1 C1 46.3(6)
C5B C4B N1 C1 -143.2(5)
C3B C4B N1 C1 46.3(6)
C5 C4 N1 C1 -152.9(7)
C3 C4 N1 C1 28.0(11)
C15 C14 N3 C11 -178.6(5)
C13 C14 N3 C11 -1.5(5)
C15 C14 N3 C11C -178.6(5)
C13 C14 N3 C11C -1.5(5)
C15 C14 N3 C11B -169.9(14)
C13 C14 N3 C11B 7.2(14)
C10 C11 N3 C14 -174.7(7)
C12 C11 N3 C14 4.1(7)
C10C C11C N3 C14 -174.7(7)
C12 C11C N3 C14 4.1(7)
C10B C11B N3 C14 -180(2)
C12 C11B N3 C14 -10(2)
C20 C19 N4 C16 -176.58(15)
C18 C19 N4 C16 2.43(16)
C15 C16 N4 C19 172.38(15)
C17 C16 N4 C19 -3.46(16)
N1 C1 O1 C37 -167.01(16)
C20 C1 O1 C37 14.3(2)
C38 C39 C40 C41 139(3)
C39 C40 C41 C42 -149(3)
C40 C41 C42 C43 -104(3)
C38B C39B C40B C41B 145(3)
C39B C40B C41B C42B 148(3)
C40B C41B C42B C43B -159(3)
C38C C39C C40C C41C 168(3)
C39C C40C C41C C42C 126(2)
C40C C41C C42C C43C -86(3)
